data_4064491
loop_
_publ_author_name
'Espinas, Jeff'
'Pelletier, J\'er\'emie'
'Jeanneau, Erwan'
'Darbost, Ulrich'
'Szeto, Kai C.'
'Lucas, Christine'
'Thivolle-Cazat, Jean'
'Duchamp, Christian'
'Henriques, Natali'
'Bouchu, Denis'
'Basset, Jean-Marie'
'Chermette, Henry'
'Bonnamour, Isabelle'
'Taoufik, Mostafa'

_publ_section_title
;
 Synthesis of Novel Tantalacalixarene Complexes: First Example of
 Intramolecular CH Activation of Monodepleted Aromatic Ring
;
_journal_issue 13
_journal_name_full Organometallics
_journal_page_first 3512
_journal_paper_doi 10.1021/om200140u
_journal_volume 30
_journal_year 2011
_chemical_formula_moiety 'C66.50 H82.50 O4 Ta1'
_chemical_formula_sum 'C66.5 H82.5 O4 Ta'
_chemical_formula_weight 1126.83
_space_group_IT_number 14
_symmetry_cell_setting monoclinic
_symmetry_space_group_name_Hall '-P 2ybc'
_symmetry_space_group_name_H-M 'P 1 21/c 1'
_atom_sites_solution_hydrogens geom
_atom_sites_solution_primary direct
_cell_angle_alpha 90
_cell_angle_beta 105.974(5)
_cell_angle_gamma 90
_cell_formula_units_Z 4
_cell_length_a 14.653(5)
_cell_length_b 19.076(5)
_cell_length_c 21.946(5)
_cell_measurement_reflns_used 0
_cell_measurement_temperature 150
_cell_measurement_theta_max 0
_cell_measurement_theta_min 0
_cell_volume 5897(3)
_computing_cell_refinement 'DENZO/SCALEPACK (Otwinowski & Minor, 1997)'
_computing_data_collection 'COLLECT (Nonius, 1997-2001).'
_computing_data_reduction 'DENZO/SCALEPACK (Otwinowski & Minor, 1997)'
_computing_molecular_graphics 'CAMERON (Watkin et al., 1996)'
_computing_publication_material 'CRYSTALS (Betteridge et al., 2003)'
_computing_structure_refinement 'CRYSTALS (Betteridge et al., 2003)'
_computing_structure_solution 'SIR97 (Altomare et al., 1999)'
_diffrn_ambient_temperature 150
_diffrn_measured_fraction_theta_full 0.996
_diffrn_measured_fraction_theta_max 0.968
_diffrn_measurement_device 'Nonius KappaCCD'
_diffrn_measurement_device_type Area
_diffrn_measurement_method '\f & \w scans'
_diffrn_radiation_monochromator graphite
_diffrn_radiation_type 'Mo K\a'
_diffrn_radiation_wavelength 0.71069
_diffrn_reflns_av_R_equivalents 0.046
_diffrn_reflns_limit_h_max 19
_diffrn_reflns_limit_h_min -19
_diffrn_reflns_limit_k_max 25
_diffrn_reflns_limit_k_min -19
_diffrn_reflns_limit_l_max 27
_diffrn_reflns_limit_l_min -28
_diffrn_reflns_number 47482
_diffrn_reflns_theta_full 25.125
_diffrn_reflns_theta_max 27.917
_diffrn_reflns_theta_min 1.439
_diffrn_standards_number 0
_exptl_absorpt_coefficient_mu 1.909
_exptl_absorpt_correction_T_max 0.71
_exptl_absorpt_correction_T_min 0.42
_exptl_absorpt_correction_type multi-scan
_exptl_absorpt_process_details 'SADABS (Siemens, 1996)'
_exptl_crystal_colour colorless
_exptl_crystal_density_diffrn 1.269
_exptl_crystal_density_method 'not measured'
_exptl_crystal_description block
_exptl_crystal_F_000 2346
_exptl_crystal_size_max 0.33
_exptl_crystal_size_mid 0.25
_exptl_crystal_size_min 0.18
_refine_diff_density_max 1.82
_refine_diff_density_min -0.63
_refine_ls_extinction_method None
_refine_ls_goodness_of_fit_ref 1.1336
_refine_ls_hydrogen_treatment constr
_refine_ls_matrix_type full
_refine_ls_number_parameters 676
_refine_ls_number_reflns 7700
_refine_ls_number_restraints 24
_refine_ls_R_factor_all 0.0890
_refine_ls_R_factor_gt 0.0332
_refine_ls_shift/su_max 0.001497
_refine_ls_structure_factor_coef F
_refine_ls_weighting_details
;
 Method, part 1, Chebychev polynomial, (Watkin, 1994, Prince, 1982) 
 [weight] = 1.0/[A~0~*T~0~(x)+A~1~*T~1~(x) ... +A~n-1~]*T~n-1~(x)] 
 where A~i~ are the Chebychev coefficients listed below and x= Fcalc/Fmax 
 Method = Robust Weighting (Prince, 1982) 
 W = [weight] * [1-(deltaF/6*sigmaF)^2^]^2^ 
 A~i~ are: 
 0.535 -0.222 -0.516E-01 
;
_refine_ls_weighting_scheme calc
_refine_ls_wR_factor_all 0.0763
_refine_ls_wR_factor_gt 0.0256
_refine_ls_wR_factor_ref 0.0236
_reflns_limit_h_max 18
_reflns_limit_h_min -19
_reflns_limit_k_max 25
_reflns_limit_k_min 0
_reflns_limit_l_max 28
_reflns_limit_l_min 0
_reflns_number_gt 8424
_reflns_number_total 13666
_reflns_threshold_expression I>2.0\s(I)
_oxford_diffrn_Wilson_B_factor 0.00
_oxford_diffrn_Wilson_scale 0.00
_oxford_refine_ls_r_factor_ref 0.0289
_oxford_refine_ls_scale 0.23047(12)
_oxford_reflns_number_all 13627
_oxford_reflns_threshold_expression_ref I>3.0\s(I)
_cod_data_source_file om200140u_si_003.cif
_cod_data_source_block 1
_cod_depositor_comments
;
The following automatic conversions were performed:

'_symmetry_cell_setting' value 'Monoclinic' changed to 'monoclinic'
according to /home/saulius/struct/CIF-dictionaries/cif_core.dic
dictionary named 'cif_core.dic' version 2.4.1 from 2010-06-29.

Automatic conversion script
Id: cif_fix_values 1715 2011-07-08 13:25:40Z adriana 
;
_cod_original_sg_symbol_H-M 'P 1 21/c 1 '
_cod_original_formula_sum 'C66.50 H82.50 O4 Ta1'
_cod_database_code 4064491

loop_
_symmetry_equiv_pos_as_xyz
x,y,z
-x,-y,-z
-x,y+1/2,-z+1/2
x,-y+1/2,z+1/2

loop_
_atom_site_label
_atom_site_type_symbol
_atom_site_fract_x
_atom_site_fract_y
_atom_site_fract_z
_atom_site_U_iso_or_equiv
_atom_site_occupancy
_atom_site_adp_type
_atom_site_refinement_flags_posn
_atom_site_refinement_flags_adp
_atom_site_disorder_assembly
_atom_site_disorder_group
Ta1 Ta 0.719607(10) 0.004545(8) 0.161109(7) 0.0176 1.0000 Uani . . . .
O2 O 0.65441(16) -0.01590(12) 0.22301(11) 0.0212 1.0000 Uani . . . .
C3 C 0.6334(2) 0.01607(18) 0.27314(17) 0.0217 1.0000 Uani . . . .
C4 C 0.5489(3) 0.05243(18) 0.26306(17) 0.0201 1.0000 Uani . . . .
C5 C 0.5278(3) 0.08357(18) 0.31429(18) 0.0220 1.0000 Uani . . . .
C6 C 0.5883(3) 0.0808(2) 0.37548(19) 0.0250 1.0000 Uani . . . .
C7 C 0.6729(3) 0.0437(2) 0.38362(19) 0.0250 1.0000 Uani . . . .
C8 C 0.6968(2) 0.0116(2) 0.33364(17) 0.0211 1.0000 Uani . . . .
C9 C 0.7902(3) -0.02774(17) 0.3450(2) 0.0244 1.0000 Uani . . . .
C10 C 0.8722(2) 0.01616(19) 0.33787(17) 0.0223 1.0000 Uani . . . .
C11 C 0.9336(3) 0.0505(2) 0.39056(18) 0.0256 1.0000 Uani . . . .
C12 C 1.0101(3) 0.0902(2) 0.38562(19) 0.0294 1.0000 Uani . . . .
C13 C 1.0805(3) 0.1238(3) 0.4429(2) 0.0435 1.0000 Uani . . . .
C14 C 1.0439(4) 0.1248(3) 0.5014(2) 0.0451 1.0000 Uani . . . .
H15 H 1.0905 0.1458 0.5364 0.0636 1.0000 Uiso R . . .
H16 H 1.0310 0.0778 0.5126 0.0639 1.0000 Uiso R . . .
H17 H 0.9871 0.1521 0.4927 0.0641 1.0000 Uiso R . . .
C18 C 1.0992(5) 0.1995(3) 0.4285(3) 0.0862 1.0000 Uani . . . .
H19 H 1.1439 0.2192 0.4653 0.1238 1.0000 Uiso R . . .
H20 H 1.1258 0.2007 0.3932 0.1240 1.0000 Uiso R . . .
H21 H 1.0402 0.2252 0.4188 0.1239 1.0000 Uiso R . . .
C22 C 1.1715(4) 0.0795(4) 0.4583(3) 0.0756 1.0000 Uani . . . .
H23 H 1.2169 0.0971 0.4952 0.1070 1.0000 Uiso R . . .
H24 H 1.1987 0.0807 0.4231 0.1067 1.0000 Uiso R . . .
H25 H 1.1567 0.0313 0.4657 0.1074 1.0000 Uiso R . . .
C26 C 1.0246(3) 0.0967(2) 0.32631(19) 0.0281 1.0000 Uani . . . .
C27 C 0.9656(3) 0.06559(19) 0.27263(18) 0.0230 1.0000 Uani . . . .
C28 C 0.8901(2) 0.02530(18) 0.27961(18) 0.0220 1.0000 Uani . . . .
O29 O 0.83352(15) -0.00732(15) 0.22765(10) 0.0221 1.0000 Uani . . . .
C30 C 0.9792(3) 0.0780(2) 0.20763(18) 0.0245 1.0000 Uani . . . .
C31 C 0.9201(3) 0.1393(2) 0.17555(18) 0.0224 1.0000 Uani . . . .
C32 C 0.9539(3) 0.2069(2) 0.19006(19) 0.0279 1.0000 Uani . . . .
C33 C 0.9014(3) 0.2658(2) 0.16586(19) 0.0281 1.0000 Uani . . . .
C34 C 0.8115(3) 0.2552(2) 0.12490(19) 0.0271 1.0000 Uani . . . .
C35 C 0.7737(3) 0.18907(19) 0.10905(17) 0.0208 1.0000 Uani . . . .
C36 C 0.8287(3) 0.13122(19) 0.13538(18) 0.0229 1.0000 Uani . . . .
O37 O 0.79162(18) 0.06534(13) 0.12238(12) 0.0230 1.0000 Uani . . . .
C38 C 0.6731(3) 0.1801(2) 0.06635(18) 0.0233 1.0000 Uani . . . .
C39 C 0.6000(2) 0.18293(18) 0.10331(16) 0.0191 1.0000 Uani . . . .
C112 C 1.1963(5) 0.0591(6) 0.1516(5) 0.0988 1.0000 Uani . . . .
C113 C 1.2264(5) 0.0192(5) 0.2070(6) 0.1049 1.0000 Uani . . . .
C42 C 0.4470(3) 0.3220(2) 0.15611(19) 0.0293 1.0000 Uani . . . .
C43 C 0.3589(4) 0.3301(3) 0.1010(3) 0.0632 1.0000 Uani . . . .
H44 H 0.3297 0.3741 0.1039 0.0870 1.0000 Uiso R . . .
H45 H 0.3756 0.3276 0.0619 0.0869 1.0000 Uiso R . . .
H46 H 0.3153 0.2932 0.1025 0.0868 1.0000 Uiso R . . .
C47 C 0.5126(4) 0.3838(2) 0.1551(3) 0.0455 1.0000 Uani . . . .
H48 H 0.4801 0.4264 0.1610 0.0718 1.0000 Uiso R . . .
H49 H 0.5705 0.3801 0.1894 0.0718 1.0000 Uiso R . . .
H50 H 0.5279 0.3859 0.1151 0.0719 1.0000 Uiso R . . .
C51 C 0.4204(4) 0.3247(2) 0.2180(2) 0.0460 1.0000 Uani . . . .
H52 H 0.3941 0.3700 0.2229 0.0736 1.0000 Uiso R . . .
H53 H 0.4753 0.3163 0.2524 0.0738 1.0000 Uiso R . . .
H54 H 0.3737 0.2892 0.2178 0.0740 1.0000 Uiso R . . .
C55 C 0.4684(3) 0.19038(19) 0.17355(17) 0.0228 1.0000 Uani . . . .
C56 C 0.5068(3) 0.12570(19) 0.16465(17) 0.0190 1.0000 Uani . . . .
C57 C 0.5728(2) 0.12310(18) 0.12949(17) 0.0188 1.0000 Uani . . . .
O58 O 0.61188(17) 0.06004(12) 0.12013(12) 0.0209 1.0000 Uani . . . .
C59 C 0.4816(3) 0.06104(18) 0.19631(17) 0.0210 1.0000 Uani . . . .
H60 H 0.4860 0.0197 0.1713 0.0246 1.0000 Uiso R . . .
H61 H 0.4166 0.0647 0.1989 0.0246 1.0000 Uiso R . . .
H62 H 0.4238 0.1920 0.1961 0.0265 1.0000 Uiso R . . .
H63 H 0.5780 0.2866 0.0961 0.0247 1.0000 Uiso R . . .
H64 H 0.6596 0.2172 0.0354 0.0282 1.0000 Uiso R . . .
H65 H 0.6678 0.1353 0.0444 0.0277 1.0000 Uiso R . . .
H66 H 0.7757 0.2937 0.1076 0.0326 1.0000 Uiso R . . .
C67 C 0.9386(3) 0.3400(2) 0.1860(2) 0.0398 1.0000 Uani . . . .
C140 C 0.9939(15) -0.1095(12) 0.0690(11) 0.1441 0.5000 Uani . . . .
H141 H 0.9637 -0.1486 0.0439 0.2270 0.5000 Uiso R . . .
H142 H 1.0565 -0.1226 0.0929 0.2270 0.5000 Uiso R . . .
H143 H 0.9578 -0.0957 0.0973 0.2270 0.5000 Uiso R . . .
C72 C 1.0362(12) 0.3421(7) 0.2289(8) 0.0802 0.4794 Uani . U 1 2
C69 C 0.9229(17) 0.3875(13) 0.1286(11) 0.0759 0.4794 Uani . U 1 2
H74 H 1.0158 0.2125 0.2171 0.0329 1.0000 Uiso R . . .
H75 H 1.0454 0.0879 0.2133 0.0285 1.0000 Uiso R . . .
H76 H 0.9611 0.0363 0.1813 0.0287 1.0000 Uiso R . . .
H77 H 1.0764 0.1234 0.3222 0.0311 1.0000 Uiso R . . .
H78 H 0.9231 0.0468 0.4305 0.0318 1.0000 Uiso R . . .
H79 H 0.8056 -0.0483 0.3870 0.0285 1.0000 Uiso R . . .
H80 H 0.7817 -0.0654 0.3146 0.0287 1.0000 Uiso R . . .
H81 H 0.7152 0.0407 0.4242 0.0289 1.0000 Uiso R . . .
C82 C 0.5595(3) 0.1141(2) 0.4303(2) 0.0323 1.0000 Uani . . . .
C83 C 0.4696(4) 0.0781(3) 0.4376(2) 0.0495 1.0000 Uani . . . .
H84 H 0.4506 0.0985 0.4722 0.0778 1.0000 Uiso R . . .
H85 H 0.4803 0.0285 0.4453 0.0777 1.0000 Uiso R . . .
H86 H 0.4184 0.0839 0.3994 0.0776 1.0000 Uiso R . . .
C87 C 0.5394(4) 0.1922(2) 0.4175(2) 0.0437 1.0000 Uani D . . .
H88 H 0.5199 0.2132 0.4517 0.0665 1.0000 Uiso R . . .
H89 H 0.5955 0.2161 0.4129 0.0669 1.0000 Uiso R . . .
H90 H 0.4890 0.1979 0.3794 0.0667 1.0000 Uiso R . . .
C91 C 0.6373(4) 0.1073(3) 0.4930(2) 0.0469 1.0000 Uani . . . .
H92 H 0.6157 0.1280 0.5266 0.0708 1.0000 Uiso R . . .
H93 H 0.6938 0.1313 0.4904 0.0709 1.0000 Uiso R . . .
H94 H 0.6520 0.0585 0.5029 0.0708 1.0000 Uiso R . . .
H95 H 0.4706 0.1076 0.3076 0.0254 1.0000 Uiso R . . .
C96 C 0.7150(3) -0.0916(2) 0.1110(2) 0.0310 1.0000 Uani . . . .
C97 C 0.6413(3) -0.1059(2) 0.0482(2) 0.0380 1.0000 Uani . . . .
C98 C 0.6607(4) -0.1788(3) 0.0244(3) 0.0513 1.0000 Uani . . . .
H99 H 0.6168 -0.1881 -0.0158 0.0732 1.0000 Uiso R . . .
H100 H 0.7240 -0.1808 0.0200 0.0725 1.0000 Uiso R . . .
H101 H 0.6535 -0.2140 0.0543 0.0729 1.0000 Uiso R . . .
C102 C 0.6498(4) -0.0506(3) 0.0002(2) 0.0579 1.0000 Uani . . . .
H103 H 0.6051 -0.0607 -0.0403 0.0830 1.0000 Uiso R . . .
H104 H 0.7142 -0.0517 -0.0043 0.0830 1.0000 Uiso R . . .
H105 H 0.6359 -0.0049 0.0144 0.0829 1.0000 Uiso R . . .
C106 C 0.5425(3) -0.1058(3) 0.0581(3) 0.0611 1.0000 Uani . . . .
H107 H 0.4962 -0.1192 0.0201 0.0878 1.0000 Uiso R . . .
H108 H 0.5404 -0.1381 0.0914 0.0877 1.0000 Uiso R . . .
H109 H 0.5275 -0.0597 0.0701 0.0877 1.0000 Uiso R . . .
H110 H 0.7775 -0.0959 0.1040 0.0369 1.0000 Uiso R . . .
H111 H 0.7066 -0.1288 0.1400 0.0373 1.0000 Uiso R . . .
H130 H 0.7280 0.3750 0.4476 0.1221 1.0000 Uiso R . . .
H131 H 0.6471 0.3892 0.3434 0.1210 1.0000 Uiso R . . .
C114 C 1.2538(5) 0.0512(5) 0.2632(5) 0.0953 1.0000 Uani . . . .
C115 C 1.2531(4) 0.1208(6) 0.2691(4) 0.0944 1.0000 Uani . . . .
C116 C 1.2234(5) 0.1615(4) 0.2154(5) 0.0863 1.0000 Uani . . . .
C117 C 1.1950(5) 0.1312(5) 0.1567(5) 0.0909 1.0000 Uani . . . .
C118 C 1.1579(9) 0.1753(7) 0.0996(5) 0.1891 1.0000 Uani . . . .
C122 C 0.7490(3) 0.2426(2) 0.3293(2) 0.0386 1.0000 Uani . . . .
C123 C 0.6934(4) 0.3009(3) 0.3123(3) 0.0606 1.0000 Uani . . . .
C124 C 0.6855(6) 0.3498(4) 0.3560(5) 0.0917 1.0000 Uani . . . .
C125 C 0.7330(6) 0.3412(4) 0.4181(5) 0.0911 1.0000 Uani . . . .
C126 C 0.7874(5) 0.2831(4) 0.4371(3) 0.0807 1.0000 Uani . . . .
C127 C 0.7960(4) 0.2334(3) 0.3927(2) 0.0536 1.0000 Uani . . . .
H128 H 0.8332 0.1939 0.4053 0.0631 1.0000 Uiso R . . .
H129 H 0.8191 0.2770 0.4796 0.0988 1.0000 Uiso R . . .
C139 C 0.9980(8) -0.0614(9) 0.0344(5) 0.1364 1.0000 Uani . . . .
H135 H 0.7479 0.2121 0.2408 0.0764 1.0000 Uiso R . . .
H132 H 0.6607 0.3073 0.2696 0.0749 1.0000 Uiso R . . .
C133 C 0.7578(4) 0.1899(3) 0.2806(2) 0.0501 1.0000 Uani . . . .
H134 H 0.8200 0.1701 0.2925 0.0767 1.0000 Uiso R . . .
C137 C 0.9486(8) 0.0539(8) 0.0091(6) 0.1369 1.0000 Uani . . . .
H136 H 0.7127 0.1533 0.2770 0.0763 1.0000 Uiso R . . .
H145 H 0.9126 0.0920 0.0157 0.1700 1.0000 Uiso R . . .
C138 C 0.9472(7) -0.0037(10) 0.0424(4) 0.1391 1.0000 Uani . . . .
H144 H 0.9106 -0.0053 0.0711 0.1710 1.0000 Uiso R . . .
C70 C 0.8742(12) 0.3711(7) 0.2267(7) 0.0808 0.4794 Uani . U 1 2
C40 C 0.5601(3) 0.24639(18) 0.11363(17) 0.0219 1.0000 Uani . . . .
C68 C 0.8881(14) 0.3959(11) 0.1440(10) 0.0773 0.5206 Uani . U 1 1
C71 C 0.9406(11) 0.3512(6) 0.2542(6) 0.0680 0.5206 Uani . U 1 1
C41 C 0.4939(3) 0.25192(19) 0.14853(18) 0.0231 1.0000 Uani . . . .
C73 C 1.0465(7) 0.3413(5) 0.1830(7) 0.0586 0.5206 Uani . . 1 1
H721 H 1.0517 0.3897 0.2422 0.1109 0.4794 Uiso R . 1 2
H722 H 1.0794 0.3259 0.2059 0.1110 0.4794 Uiso R . 1 2
H723 H 1.0408 0.3129 0.2652 0.1110 0.4794 Uiso R . 1 2
H691 H 0.9450 0.4338 0.1422 0.1098 0.4794 Uiso R . 1 2
H692 H 0.9583 0.3695 0.1010 0.1099 0.4794 Uiso R . 1 2
H693 H 0.8565 0.3891 0.1066 0.1099 0.4794 Uiso R . 1 2
H701 H 0.9011 0.4146 0.2455 0.1219 0.4794 Uiso R . 1 2
H702 H 0.8716 0.3385 0.2595 0.1220 0.4794 Uiso R . 1 2
H703 H 0.8114 0.3794 0.1995 0.1219 0.4794 Uiso R . 1 2
H731 H 1.0737 0.3860 0.1971 0.0908 0.5206 Uiso R . 1 1
H732 H 1.0821 0.3053 0.2096 0.0911 0.5206 Uiso R . 1 1
H733 H 1.0479 0.3335 0.1401 0.0910 0.5206 Uiso R . 1 1
H711 H 0.9631 0.3973 0.2671 0.1019 0.5206 Uiso R . 1 1
H712 H 0.9812 0.3174 0.2805 0.1020 0.5206 Uiso R . 1 1
H713 H 0.8780 0.3460 0.2588 0.1019 0.5206 Uiso R . 1 1
H681 H 0.9226 0.4389 0.1545 0.1059 0.5206 Uiso R . 1 1
H682 H 0.8825 0.3841 0.1006 0.1059 0.5206 Uiso R . 1 1
H683 H 0.8258 0.4010 0.1501 0.1060 0.5206 Uiso R . 1 1
H1181 H 1.0939 0.1610 0.0775 0.3001 1.0000 Uiso R . . .
H1182 H 1.1981 0.1707 0.0716 0.3001 1.0000 Uiso R . . .
H1183 H 1.1577 0.2236 0.1126 0.3001 1.0000 Uiso R . . .
H1171 H 1.2217 0.2102 0.2195 0.1056 1.0000 Uiso R . . .
H1172 H 1.2716 0.1430 0.3095 0.1137 1.0000 Uiso R . . .
H1173 H 1.2740 0.0237 0.2999 0.1150 1.0000 Uiso R . . .
H1174 H 1.2273 -0.0296 0.2047 0.1322 1.0000 Uiso R . . .
H1175 H 1.1780 0.0372 0.1122 0.1230 1.0000 Uiso R . . .

loop_
_atom_site_aniso_label
_atom_site_aniso_U_11
_atom_site_aniso_U_22
_atom_site_aniso_U_33
_atom_site_aniso_U_23
_atom_site_aniso_U_13
_atom_site_aniso_U_12
Ta1 0.01661(6) 0.01538(6) 0.01953(6) -0.00323(10) 0.00294(4) -0.00025(10)
O2 0.0208(12) 0.0190(14) 0.0236(12) 0.0004(10) 0.0055(10) 0.0008(10)
C3 0.0192(16) 0.022(2) 0.0256(18) 0.0023(14) 0.0088(14) -0.0039(14)
C4 0.0209(18) 0.0150(16) 0.0255(19) 0.0039(15) 0.0083(15) -0.0030(14)
C5 0.0217(19) 0.0161(17) 0.028(2) 0.0016(15) 0.0068(16) 0.0015(15)
C6 0.028(2) 0.0230(19) 0.027(2) -0.0010(16) 0.0108(17) -0.0023(16)
C7 0.024(2) 0.025(2) 0.023(2) 0.0025(16) 0.0009(16) -0.0024(16)
C8 0.0210(16) 0.020(2) 0.0233(17) 0.0035(16) 0.0071(13) -0.0044(16)
C9 0.025(2) 0.0209(15) 0.025(2) 0.0057(16) 0.0044(16) 0.0010(16)
C10 0.0185(17) 0.023(2) 0.0237(18) 0.0023(15) 0.0026(14) 0.0030(14)
C11 0.0182(18) 0.0256(19) 0.030(2) 0.0034(17) 0.0008(16) -0.0007(15)
C12 0.031(2) 0.026(2) 0.026(2) -0.0017(17) -0.0021(18) -0.0017(18)
C13 0.043(3) 0.051(3) 0.030(2) -0.005(2) -0.002(2) -0.020(2)
C14 0.052(3) 0.049(3) 0.027(2) -0.008(2) -0.003(2) -0.009(2)
C18 0.138(6) 0.067(4) 0.046(3) -0.016(3) 0.012(4) -0.071(4)
C22 0.031(3) 0.132(6) 0.053(4) -0.026(4) -0.007(3) -0.001(3)
C26 0.021(2) 0.026(2) 0.032(2) 0.0030(17) -0.0017(17) -0.0045(16)
C27 0.0194(18) 0.0199(18) 0.028(2) 0.0033(16) 0.0034(16) 0.0068(15)
C28 0.0153(17) 0.0186(17) 0.027(2) 0.0005(14) -0.0025(15) 0.0028(13)
O29 0.0179(10) 0.0239(13) 0.0229(11) -0.0023(13) 0.0026(9) -0.0011(12)
C30 0.0172(18) 0.0263(19) 0.030(2) -0.0006(16) 0.0076(16) -0.0014(15)
C31 0.0183(18) 0.026(2) 0.024(2) 0.0023(16) 0.0073(16) -0.0002(16)
C32 0.024(2) 0.031(2) 0.028(2) -0.0001(17) 0.0067(17) -0.0103(17)
C33 0.031(2) 0.024(2) 0.029(2) 0.0040(17) 0.0069(18) -0.0076(17)
C34 0.032(2) 0.0208(18) 0.030(2) 0.0058(16) 0.0115(18) 0.0001(16)
C35 0.0231(19) 0.0227(18) 0.0183(18) 0.0011(14) 0.0086(15) -0.0008(15)
C36 0.026(2) 0.0241(19) 0.0221(19) -0.0004(15) 0.0119(16) -0.0016(16)
O37 0.0218(14) 0.0206(13) 0.0254(14) -0.0013(11) 0.0043(11) -0.0036(10)
C38 0.026(2) 0.0236(19) 0.0200(19) 0.0008(16) 0.0063(16) 0.0014(16)
C39 0.0188(18) 0.0209(17) 0.0151(17) -0.0019(14) 0.0005(14) 0.0003(14)
C112 0.054(5) 0.146(9) 0.110(7) -0.050(7) 0.044(5) -0.037(5)
C113 0.048(4) 0.099(7) 0.183(10) -0.035(7) 0.058(5) -0.013(4)
C42 0.034(2) 0.024(2) 0.029(2) -0.0006(17) 0.0061(18) 0.0073(17)
C43 0.062(4) 0.045(3) 0.067(4) -0.011(3) -0.009(3) 0.032(3)
C47 0.063(3) 0.021(2) 0.062(3) 0.001(2) 0.032(3) 0.005(2)
C51 0.067(3) 0.024(2) 0.059(3) -0.002(2) 0.037(3) 0.009(2)
C55 0.0232(19) 0.0255(19) 0.0201(19) 0.0012(15) 0.0064(15) 0.0044(15)
C56 0.0200(18) 0.0185(18) 0.0166(18) -0.0013(15) 0.0020(15) 0.0007(15)
C57 0.0166(17) 0.0178(17) 0.0199(18) -0.0019(14) 0.0012(14) 0.0029(14)
O58 0.0212(13) 0.0173(12) 0.0237(14) -0.0030(10) 0.0052(11) -0.0007(10)
C59 0.0194(18) 0.0168(17) 0.027(2) -0.0016(15) 0.0068(15) 0.0016(14)
C67 0.047(3) 0.025(2) 0.043(3) 0.001(2) 0.005(2) -0.012(2)
C140 0.134(18) 0.16(2) 0.14(2) 0.082(17) 0.054(15) 0.009(15)
C72 0.100(9) 0.037(6) 0.086(8) -0.005(6) -0.004(7) -0.029(6)
C69 0.115(12) 0.036(6) 0.069(9) 0.001(6) 0.012(7) -0.035(8)
C82 0.034(2) 0.035(2) 0.030(2) -0.0035(18) 0.0126(19) 0.0022(19)
C83 0.050(3) 0.065(3) 0.041(3) -0.004(3) 0.024(2) -0.008(3)
C87 0.052(3) 0.034(2) 0.047(3) -0.008(2) 0.017(2) 0.006(2)
C91 0.052(3) 0.061(3) 0.029(2) -0.012(2) 0.013(2) 0.004(3)
C96 0.029(2) 0.029(2) 0.033(2) -0.0068(18) 0.0046(18) 0.0012(17)
C97 0.032(2) 0.034(2) 0.042(3) -0.019(2) 0.001(2) 0.0024(19)
C98 0.042(3) 0.048(3) 0.056(3) -0.031(3) 0.000(3) -0.001(2)
C102 0.078(4) 0.051(3) 0.036(3) -0.012(2) 0.000(3) 0.008(3)
C106 0.031(3) 0.061(4) 0.085(4) -0.042(3) 0.003(3) -0.003(2)
C114 0.042(4) 0.107(7) 0.138(8) 0.000(6) 0.027(5) -0.004(4)
C115 0.029(3) 0.142(8) 0.116(7) -0.009(6) 0.026(4) -0.011(4)
C116 0.043(4) 0.089(5) 0.137(8) -0.020(6) 0.042(5) -0.025(4)
C117 0.056(5) 0.131(7) 0.101(6) 0.001(6) 0.047(5) -0.030(5)
C118 0.207(13) 0.254(16) 0.116(9) 0.053(10) 0.062(9) -0.067(12)
C122 0.042(3) 0.037(2) 0.038(3) 0.004(2) 0.014(2) -0.005(2)
C123 0.073(4) 0.050(3) 0.064(4) 0.013(3) 0.027(3) 0.020(3)
C124 0.111(6) 0.062(4) 0.132(7) 0.008(5) 0.083(6) 0.015(4)
C125 0.123(7) 0.068(5) 0.117(7) -0.041(5) 0.090(6) -0.041(5)
C126 0.091(5) 0.108(6) 0.046(4) -0.018(4) 0.025(4) -0.045(5)
C127 0.049(3) 0.066(4) 0.044(3) 0.005(3) 0.009(3) -0.009(3)
C139 0.090(8) 0.240(15) 0.079(7) -0.029(8) 0.023(6) -0.010(9)
C133 0.063(4) 0.039(3) 0.051(3) 0.005(2) 0.019(3) -0.004(3)
C137 0.080(7) 0.218(15) 0.122(10) -0.062(9) 0.044(7) 0.016(9)
C138 0.071(5) 0.280(17) 0.071(6) -0.091(10) 0.029(5) -0.040(11)
C70 0.116(9) 0.051(6) 0.078(7) -0.021(5) 0.029(6) -0.028(6)
C40 0.027(2) 0.0164(17) 0.0196(18) 0.0031(14) 0.0021(15) 0.0016(15)
C68 0.106(13) 0.028(6) 0.077(11) 0.000(7) -0.010(8) -0.024(8)
C71 0.098(8) 0.042(5) 0.065(7) -0.020(5) 0.023(6) -0.020(6)
C41 0.023(2) 0.0190(18) 0.0240(19) 0.0004(15) 0.0019(16) 0.0056(15)
C73 0.039(6) 0.030(5) 0.111(11) -0.009(6) 0.027(7) -0.017(4)

loop_
_atom_type_symbol
_atom_type_scat_dispersion_real
_atom_type_scat_dispersion_imag
_atom_type_scat_Cromer_Mann_a1
_atom_type_scat_Cromer_Mann_b1
_atom_type_scat_Cromer_Mann_a2
_atom_type_scat_Cromer_Mann_b2
_atom_type_scat_Cromer_Mann_a3
_atom_type_scat_Cromer_Mann_b3
_atom_type_scat_Cromer_Mann_a4
_atom_type_scat_Cromer_Mann_b4
_atom_type_scat_Cromer_Mann_c
_atom_type_scat_source
C 0.0033 0.0016 2.3100 20.8439 1.0200 10.2075 1.5886 0.5687 0.8650 51.6512 0.2156 'International Tables Vol C 4.2.6.8 and 6.1.1.4'
H 0.0000 0.0000 0.4930 10.5109 0.3229 26.1257 0.1402 3.1424 0.0408 57.7998 0.0030 'International Tables Vol C 4.2.6.8 and 6.1.1.4'
O 0.0106 0.0060 3.0485 13.2771 2.2868 5.7011 1.5463 0.3239 0.8670 32.9089 0.2508 'International Tables Vol C 4.2.6.8 and 6.1.1.4'
Ta -0.7052 6.5227 29.2024 1.7733 15.2293 9.3705 14.5135 0.2960 4.7649 63.3644 9.2435 'International Tables Vol C 4.2.6.8 and 6.1.1.4'

loop_
_geom_angle_atom_site_label_1
_geom_angle_site_symmetry_1
_geom_angle_atom_site_label_2
_geom_angle_atom_site_label_3
_geom_angle
_geom_angle_publ_flag
O2 . Ta1 O29 86.25(10) yes
O2 . Ta1 O37 152.36(10) yes
O29 . Ta1 O37 86.48(11) yes
O2 . Ta1 O58 86.42(10) yes
O29 . Ta1 O58 149.78(11) yes
O37 . Ta1 O58 86.57(11) yes
O2 . Ta1 C96 103.98(14) yes
O29 . Ta1 C96 100.96(14) yes
O37 . Ta1 C96 103.58(14) yes
O58 . Ta1 C96 109.26(13) yes
Ta1 . O2 C3 138.8(2) yes
O2 . C3 C4 119.0(3) yes
O2 . C3 C8 120.0(3) yes
C4 . C3 C8 121.0(3) yes
C3 . C4 C5 118.5(3) yes
C3 . C4 C59 121.2(3) yes
C5 . C4 C59 120.2(3) yes
C4 . C5 C6 122.9(4) yes
C4 . C5 H95 118.5 no
C6 . C5 H95 118.6 no
C5 . C6 C7 116.8(4) yes
C5 . C6 C82 120.4(4) yes
C7 . C6 C82 122.8(4) yes
C6 . C7 C8 122.2(4) yes
C6 . C7 H81 119.0 no
C8 . C7 H81 118.8 no
C3 . C8 C7 118.6(3) yes
C3 . C8 C9 121.3(3) yes
C7 . C8 C9 120.2(3) yes
C8 . C9 C10 114.6(3) yes
C8 . C9 H79 108.5 no
C10 . C9 H79 109.9 no
C8 . C9 H80 108.4 no
C10 . C9 H80 107.3 no
H79 . C9 H80 108.0 no
C9 . C10 C11 121.2(3) yes
C9 . C10 C28 121.6(3) yes
C11 . C10 C28 117.1(3) yes
C10 . C11 C12 122.5(4) yes
C10 . C11 H78 120.0 no
C12 . C11 H78 117.5 no
C11 . C12 C13 122.9(4) yes
C11 . C12 C26 117.6(4) yes
C13 . C12 C26 119.5(4) yes
C12 . C13 C14 112.6(4) yes
C12 . C13 C18 110.3(4) yes
C14 . C13 C18 106.7(4) yes
C12 . C13 C22 107.5(4) yes
C14 . C13 C22 107.9(4) yes
C18 . C13 C22 111.9(5) yes
C13 . C14 H15 110.0 no
C13 . C14 H16 110.1 no
H15 . C14 H16 109.1 no
C13 . C14 H17 109.3 no
H15 . C14 H17 108.7 no
H16 . C14 H17 109.7 no
C13 . C18 H19 108.5 no
C13 . C18 H20 109.1 no
H19 . C18 H20 109.4 no
C13 . C18 H21 109.2 no
H19 . C18 H21 110.3 no
H20 . C18 H21 110.2 no
C13 . C22 H23 110.7 no
C13 . C22 H24 109.7 no
H23 . C22 H24 109.2 no
C13 . C22 H25 109.7 no
H23 . C22 H25 109.0 no
H24 . C22 H25 108.5 no
C12 . C26 C27 122.6(4) yes
C12 . C26 H77 118.6 no
C27 . C26 H77 118.8 no
C26 . C27 C28 118.2(4) yes
C26 . C27 C30 121.3(4) yes
C28 . C27 C30 120.4(3) yes
C27 . C28 C10 122.0(3) yes
C27 . C28 O29 118.7(3) yes
C10 . C28 O29 119.2(3) yes
C28 . O29 Ta1 142.3(2) yes
C27 . C30 C31 110.7(3) yes
C27 . C30 H75 107.4 no
C31 . C30 H75 109.8 no
C27 . C30 H76 110.2 no
C31 . C30 H76 109.1 no
H75 . C30 H76 109.7 no
C30 . C31 C32 119.3(3) yes
C30 . C31 C36 122.5(3) yes
C32 . C31 C36 118.0(4) yes
C31 . C32 C33 122.8(4) yes
C31 . C32 H74 118.2 no
C33 . C32 H74 119.1 no
C32 . C33 C34 117.2(4) yes
C32 . C33 C67 121.5(4) yes
C34 . C33 C67 121.2(4) yes
C33 . C34 C35 122.6(4) yes
C33 . C34 H66 118.7 no
C35 . C34 H66 118.7 no
C34 . C35 C36 118.1(3) yes
C34 . C35 C38 120.7(3) yes
C36 . C35 C38 121.1(3) yes
C35 . C36 C31 121.3(3) yes
C35 . C36 O37 119.3(3) yes
C31 . C36 O37 119.4(3) yes
C36 . O37 Ta1 134.3(2) yes
C35 . C38 C39 112.0(3) yes
C35 . C38 H64 109.1 no
C39 . C38 H64 108.3 no
C35 . C38 H65 109.6 no
C39 . C38 H65 108.9 no
H64 . C38 H65 108.8 no
C38 . C39 C57 121.4(3) yes
C38 . C39 C40 120.7(3) yes
C57 . C39 C40 117.9(3) yes
C113 . C112 C117 118.7(9) yes
C113 . C112 H1175 120.4 no
C117 . C112 H1175 120.9 no
C112 . C113 C114 119.8(9) yes
C112 . C113 H1174 120.2 no
C114 . C113 H1174 120.0 no
C43 . C42 C47 108.2(4) yes
C43 . C42 C51 109.9(4) yes
C47 . C42 C51 107.9(4) yes
C43 . C42 C41 108.1(3) yes
C47 . C42 C41 111.6(3) yes
C51 . C42 C41 111.1(3) yes
C42 . C43 H44 109.6 no
C42 . C43 H45 109.9 no
H44 . C43 H45 109.5 no
C42 . C43 H46 109.2 no
H44 . C43 H46 109.1 no
H45 . C43 H46 109.4 no
C42 . C47 H48 108.2 no
C42 . C47 H49 110.8 no
H48 . C47 H49 108.2 no
C42 . C47 H50 110.6 no
H48 . C47 H50 109.4 no
H49 . C47 H50 109.7 no
C42 . C51 H52 109.9 no
C42 . C51 H53 109.7 no
H52 . C51 H53 109.7 no
C42 . C51 H54 109.4 no
H52 . C51 H54 109.0 no
H53 . C51 H54 109.1 no
C56 . C55 H62 118.6 no
C56 . C55 C41 122.0(4) yes
H62 . C55 C41 119.4 no
C55 . C56 C57 118.5(3) yes
C55 . C56 C59 120.0(3) yes
C57 . C56 C59 121.3(3) yes
C56 . C57 C39 121.5(3) yes
C56 . C57 O58 119.7(3) yes
C39 . C57 O58 118.7(3) yes
C57 . O58 Ta1 137.8(2) yes
C4 . C59 C56 110.7(3) yes
C4 . C59 H60 109.1 no
C56 . C59 H60 109.9 no
C4 . C59 H61 109.6 no
C56 . C59 H61 109.6 no
H60 . C59 H61 108.0 no
C33 . C67 C68 114.2(9) yes
C33 . C67 C71 108.9(5) yes
C68 . C67 C71 113.0(9) yes
C33 . C67 C73 106.1(5) yes
C68 . C67 C73 107.3(9) yes
C71 . C67 C73 106.8(8) yes
C33 . C67 C72 114.3(6) yes
C33 . C67 C69 110.5(10) yes
C72 . C67 C69 114.3(11) yes
C33 . C67 C70 106.7(6) yes
C72 . C67 C70 104.6(9) yes
C69 . C67 C70 105.5(11) yes
H141 . C140 H142 109.5 no
H141 . C140 H143 109.7 no
H142 . C140 H143 109.4 no
H141 . C140 C139 109.1 no
H142 . C140 C139 109.8 no
H143 . C140 C139 109.4 no
C67 . C72 H721 109.0 no
C67 . C72 H722 108.5 no
H721 . C72 H722 109.2 no
C67 . C72 H723 110.4 no
H721 . C72 H723 109.9 no
H722 . C72 H723 109.9 no
C67 . C69 H691 109.3 no
C67 . C69 H692 108.9 no
H691 . C69 H692 109.3 no
C67 . C69 H693 109.7 no
H691 . C69 H693 109.6 no
H692 . C69 H693 110.1 no
C6 . C82 C83 109.2(4) yes
C6 . C82 C87 110.1(4) yes
C83 . C82 C87 109.2(4) yes
C6 . C82 C91 112.1(4) yes
C83 . C82 C91 108.4(4) yes
C87 . C82 C91 107.8(4) yes
C82 . C83 H84 110.2 no
C82 . C83 H85 110.8 no
H84 . C83 H85 109.1 no
C82 . C83 H86 110.0 no
H84 . C83 H86 108.3 no
H85 . C83 H86 108.4 no
C82 . C87 H88 110.2 no
C82 . C87 H89 110.5 no
H88 . C87 H89 109.2 no
C82 . C87 H90 109.6 no
H88 . C87 H90 108.0 no
H89 . C87 H90 109.3 no
C82 . C91 H92 109.4 no
C82 . C91 H93 110.1 no
H92 . C91 H93 108.7 no
C82 . C91 H94 110.4 no
H92 . C91 H94 108.9 no
H93 . C91 H94 109.2 no
Ta1 . C96 C97 122.4(3) yes
Ta1 . C96 H110 104.9 no
C97 . C96 H110 107.8 no
Ta1 . C96 H111 106.2 no
C97 . C96 H111 105.8 no
H110 . C96 H111 109.4 no
C96 . C97 C98 108.5(4) yes
C96 . C97 C102 109.2(4) yes
C98 . C97 C102 109.5(4) yes
C96 . C97 C106 109.6(4) yes
C98 . C97 C106 108.8(4) yes
C102 . C97 C106 111.2(4) yes
C97 . C98 H99 110.0 no
C97 . C98 H100 110.1 no
H99 . C98 H100 108.8 no
C97 . C98 H101 109.6 no
H99 . C98 H101 109.1 no
H100 . C98 H101 109.3 no
C97 . C102 H103 109.5 no
C97 . C102 H104 108.8 no
H103 . C102 H104 109.4 no
C97 . C102 H105 109.7 no
H103 . C102 H105 109.0 no
H104 . C102 H105 110.3 no
C97 . C106 H107 110.4 no
C97 . C106 H108 109.7 no
H107 . C106 H108 109.1 no
C97 . C106 H109 109.9 no
H107 . C106 H109 108.9 no
H108 . C106 H109 108.7 no
C113 . C114 C115 122.5(10) yes
C113 . C114 H1173 118.8 no
C115 . C114 H1173 118.8 no
C114 . C115 C116 119.1(9) yes
C114 . C115 H1172 121.7 no
C116 . C115 H1172 119.2 no
C115 . C116 C117 120.7(8) yes
C115 . C116 H1171 119.2 no
C117 . C116 H1171 120.1 no
C112 . C117 C116 119.3(9) yes
C112 . C117 C118 120.5(11) yes
C116 . C117 C118 120.1(10) yes
C117 . C118 H1181 109.9 no
C117 . C118 H1182 109.9 no
H1181 . C118 H1182 109.5 no
C117 . C118 H1183 108.7 no
H1181 . C118 H1183 109.6 no
H1182 . C118 H1183 109.2 no
C123 . C122 C127 118.1(5) yes
C123 . C122 C133 120.8(5) yes
C127 . C122 C133 121.0(5) yes
C122 . C123 C124 121.5(6) yes
C122 . C123 H132 118.7 no
C124 . C123 H132 119.7 no
H131 . C124 C123 120.2 no
H131 . C124 C125 119.6 no
C123 . C124 C125 120.1(7) yes
H130 . C125 C124 119.7 no
H130 . C125 C126 120.2 no
C124 . C125 C126 120.1(7) yes
C125 . C126 C127 120.0(7) yes
C125 . C126 H129 119.9 no
C127 . C126 H129 120.1 no
C126 . C127 C122 120.1(6) yes
C126 . C127 H128 120.5 no
C122 . C127 H128 119.4 no
C137 2_755 C139 C140 130(2) yes
C137 2_755 C139 C138 115.6(14) yes
C140 . C139 C138 114.3(18) yes
C122 . C133 H135 109.8 no
C122 . C133 H134 109.6 no
H135 . C133 H134 108.6 no
C122 . C133 H136 111.1 no
H135 . C133 H136 109.0 no
H134 . C133 H136 108.8 no
C139 2_755 C137 H145 118.3 no
C139 2_755 C137 C138 124.0(13) yes
H145 . C137 C138 117.8 no
C139 . C138 C137 120.5(11) yes
C139 . C138 H144 119.6 no
C137 . C138 H144 119.9 no
C67 . C70 H701 109.1 no
C67 . C70 H702 109.4 no
H701 . C70 H702 109.5 no
C67 . C70 H703 109.2 no
H701 . C70 H703 109.4 no
H702 . C70 H703 110.2 no
C39 . C40 H63 118.2 no
C39 . C40 C41 122.9(3) yes
H63 . C40 C41 118.9 no
C67 . C68 H681 109.2 no
C67 . C68 H682 110.1 no
H681 . C68 H682 109.5 no
C67 . C68 H683 108.6 no
H681 . C68 H683 109.8 no
H682 . C68 H683 109.7 no
C67 . C71 H711 109.7 no
C67 . C71 H712 110.1 no
H711 . C71 H712 109.6 no
C67 . C71 H713 109.6 no
H711 . C71 H713 109.0 no
H712 . C71 H713 108.8 no
C42 . C41 C40 121.7(3) yes
C42 . C41 C55 121.1(3) yes
C40 . C41 C55 117.1(3) yes
C67 . C73 H731 109.2 no
C67 . C73 H732 110.1 no
H731 . C73 H732 109.4 no
C67 . C73 H733 109.1 no
H731 . C73 H733 109.6 no
H732 . C73 H733 109.5 no

loop_
_geom_bond_atom_site_label_1
_geom_bond_atom_site_label_2
_geom_bond_site_symmetry_2
_geom_bond_distance
_geom_bond_publ_flag
Ta1 O2 . 1.904(2) yes
Ta1 O29 . 1.905(2) yes
Ta1 O37 . 1.917(3) yes
Ta1 O58 . 1.908(2) yes
Ta1 C96 . 2.129(4) yes
O2 C3 . 1.365(4) yes
C3 C4 . 1.384(5) yes
C3 C8 . 1.398(5) yes
C4 C5 . 1.380(5) yes
C4 C59 . 1.533(5) yes
C5 C6 . 1.392(5) yes
C5 H95 . 0.930 no
C6 C7 . 1.395(5) yes
C6 C82 . 1.519(5) yes
C7 C8 . 1.384(5) yes
C7 H81 . 0.936 no
C8 C9 . 1.519(5) yes
C9 C10 . 1.507(5) yes
C9 H79 . 0.970 no
C9 H80 . 0.964 no
C10 C11 . 1.415(5) yes
C10 C28 . 1.385(5) yes
C11 C12 . 1.381(6) yes
C11 H78 . 0.933 no
C12 C13 . 1.530(6) yes
C12 C26 . 1.381(6) yes
C13 C14 . 1.521(7) yes
C13 C18 . 1.519(7) yes
C13 C22 . 1.536(7) yes
C14 H15 . 0.964 no
C14 H16 . 0.964 no
C14 H17 . 0.955 no
C18 H19 . 0.964 no
C18 H20 . 0.960 no
C18 H21 . 0.966 no
C22 H23 . 0.955 no
C22 H24 . 0.963 no
C22 H25 . 0.970 no
C26 C27 . 1.389(5) yes
C26 H77 . 0.938 no
C27 C28 . 1.389(5) yes
C27 C30 . 1.513(5) yes
C28 O29 . 1.362(4) yes
C30 C31 . 1.510(5) yes
C30 H75 . 0.962 no
C30 H76 . 0.976 no
C31 C32 . 1.386(5) yes
C31 C36 . 1.394(5) yes
C32 C33 . 1.383(6) yes
C32 H74 . 0.943 no
C33 C34 . 1.390(5) yes
C33 C67 . 1.537(6) yes
C34 C35 . 1.383(5) yes
C34 H66 . 0.922 no
C35 C36 . 1.395(5) yes
C35 C38 . 1.523(5) yes
C36 O37 . 1.368(4) yes
C38 C39 . 1.513(5) yes
C38 H64 . 0.963 no
C38 H65 . 0.974 no
C39 C57 . 1.385(5) yes
C39 C40 . 1.390(5) yes
C112 C113 . 1.398(11) yes
C112 C117 . 1.380(11) yes
C112 H1175 . 0.931 no
C113 C114 . 1.336(11) yes
C113 H1174 . 0.933 no
C42 C43 . 1.513(6) yes
C42 C47 . 1.524(6) yes
C42 C51 . 1.513(6) yes
C42 C41 . 1.534(5) yes
C43 H44 . 0.953 no
C43 H45 . 0.956 no
C43 H46 . 0.958 no
C47 H48 . 0.969 no
C47 H49 . 0.969 no
C47 H50 . 0.965 no
C51 H52 . 0.964 no
C51 H53 . 0.954 no
C51 H54 . 0.962 no
C55 C56 . 1.392(5) yes
C55 H62 . 0.923 no
C55 C41 . 1.390(5) yes
C56 C57 . 1.394(5) yes
C56 C59 . 1.510(5) yes
C57 O58 . 1.372(4) yes
C59 H60 . 0.973 no
C59 H61 . 0.972 no
H63 C40 . 0.927 no
C67 C68 . 1.47(2) yes
C67 C71 . 1.504(13) yes
C67 C73 . 1.600(11) yes
C67 C72 . 1.480(15) yes
C67 C69 . 1.52(2) yes
C67 C70 . 1.582(16) yes
C140 H141 . 0.958 no
C140 H142 . 0.956 no
C140 H143 . 0.959 no
C140 C139 . 1.202(19) yes
C72 H721 . 0.961 no
C72 H722 . 0.962 no
C72 H723 . 0.959 no
C69 H691 . 0.960 no
C69 H692 . 0.962 no
C69 H693 . 0.961 no
C82 C83 . 1.533(6) yes
C82 C87 . 1.530(6) yes
C82 C91 . 1.532(6) yes
C83 H84 . 0.962 no
C83 H85 . 0.965 no
C83 H86 . 0.965 no
C87 H88 . 0.961 no
C87 H89 . 0.968 no
C87 H90 . 0.957 no
C91 H92 . 0.963 no
C91 H93 . 0.962 no
C91 H94 . 0.966 no
C96 C97 . 1.524(6) yes
C96 H110 . 0.972 no
C96 H111 . 0.984 no
C97 C98 . 1.539(6) yes
C97 C102 . 1.520(7) yes
C97 C106 . 1.522(7) yes
C98 H99 . 0.955 no
C98 H100 . 0.960 no
C98 H101 . 0.963 no
C102 H103 . 0.967 no
C102 H104 . 0.975 no
C102 H105 . 0.966 no
C106 H107 . 0.954 no
C106 H108 . 0.963 no
C106 H109 . 0.960 no
H130 C125 . 0.931 no
H131 C124 . 0.933 no
C114 C115 . 1.334(11) yes
C114 H1173 . 0.939 no
C115 C116 . 1.378(11) yes
C115 H1172 . 0.952 no
C116 C117 . 1.369(11) yes
C116 H1171 . 0.935 no
C117 C118 . 1.483(12) yes
C118 H1181 . 0.969 no
C118 H1182 . 0.965 no
C118 H1183 . 0.965 no
C122 C123 . 1.369(7) yes
C122 C127 . 1.384(7) yes
C122 C133 . 1.498(7) yes
C123 C124 . 1.365(9) yes
C123 H132 . 0.936 no
C124 C125 . 1.359(11) yes
C125 C126 . 1.361(10) yes
C126 C127 . 1.389(8) yes
C126 H129 . 0.929 no
C127 H128 . 0.926 no
C139 C137 2_755 1.398(12) yes
C139 C138 . 1.368(17) yes
H135 C133 . 0.946 no
C133 H134 . 0.954 no
C133 H136 . 0.949 no
C137 H145 . 0.931 no
C137 C138 . 1.322(17) yes
C138 H144 . 0.933 no
C70 H701 . 0.962 no
C70 H702 . 0.960 no
C70 H703 . 0.962 no
C40 C41 . 1.395(5) yes
C68 H681 . 0.959 no
C68 H682 . 0.959 no
C68 H683 . 0.963 no
C71 H711 . 0.954 no
C71 H712 . 0.956 no
C71 H713 . 0.956 no
C73 H731 . 0.957 no
C73 H732 . 0.958 no
C73 H733 . 0.958 no

loop_
_geom_hbond_atom_site_label_D
_geom_hbond_atom_site_label_H
_geom_hbond_atom_site_label_A
_geom_hbond_site_symmetry_A
_geom_hbond_angle_DHA
_geom_hbond_distance_DH
_geom_hbond_distance_HA
_geom_hbond_distance_DA
_geom_hbond_publ_flag
C72 H721 O29 3_755 153 0.96 2.55 3.435(10) yes
